data_4118394
loop_
_publ_author_name
'R. Adam Kinney'
'Caroline T. Saouma'
'Jonas C. Peters'
'Brian M. Hoffman'

_publ_section_title
;
 Modeling the Signatures of Hydrides in Metalloenzymes: ENDOR Analysis of
 a Di-iron Fe(\m-NH)(\m-H)Fe Core
;
_journal_name_full 'Journal of the American Chemical Society'
_journal_page_first 12637
_journal_page_last 12647
_journal_paper_doi 10.1021/ja303739g
_journal_volume 134
_journal_year 2012
_chemical_formula_moiety 'C90 H84 B2 Fe2 N P6, 3(C4 H8 O)'
_chemical_formula_sum 'C102 H108 B2 Fe2 N O3 P6'
_chemical_formula_weight 1715.03
_chemical_name_systematic
; 
 ? 
;
_space_group_IT_number 14
_symmetry_cell_setting monoclinic
_symmetry_space_group_name_Hall '-P 2ybc'
_symmetry_space_group_name_H-M 'P 1 21/c 1'
_atom_sites_solution_hydrogens geom
_atom_sites_solution_primary direct
_atom_sites_solution_secondary difmap
_audit_creation_method SHELXL-97
_cell_angle_alpha 90.00
_cell_angle_beta 102.173(2)
_cell_angle_gamma 90.00
_cell_formula_units_Z 4
_cell_length_a 16.2692(19)
_cell_length_b 14.4294(16)
_cell_length_c 36.797(4)
_cell_measurement_reflns_used 7400
_cell_measurement_temperature 100(2)
_cell_measurement_theta_max 28.9
_cell_measurement_theta_min 2.3
_cell_volume 8444.0(16)
_computing_cell_refinement 'SAINT V6.45A (Bruker, 2007)'
_computing_data_collection 'Bruker SMART v5.054 (Bruker, 2007)'
_computing_data_reduction 'SAINT V6.45A (Bruker, 2007)'
_computing_structure_refinement 'SHELXL-97 (Sheldrick, 2008)'
_computing_structure_solution 'SHELXS-97 (Sheldrick, 2008)'
_diffrn_ambient_temperature 100(2)
_diffrn_detector_area_resol_mean 8.19
_diffrn_measured_fraction_theta_full 1.000
_diffrn_measured_fraction_theta_max 0.900
_diffrn_measurement_device_type 'Bruker SMART 1000'
_diffrn_measurement_method '\w scans at 5 \f settings'
_diffrn_radiation_monochromator graphite
_diffrn_radiation_source 'fine-focus sealed tube'
_diffrn_radiation_type MoK\a
_diffrn_radiation_wavelength 0.71073
_diffrn_reflns_av_R_equivalents 0.1064
_diffrn_reflns_av_sigmaI/netI 0.0891
_diffrn_reflns_limit_h_max 21
_diffrn_reflns_limit_h_min -21
_diffrn_reflns_limit_k_max 20
_diffrn_reflns_limit_k_min -21
_diffrn_reflns_limit_l_max 53
_diffrn_reflns_limit_l_min -50
_diffrn_reflns_number 154350
_diffrn_reflns_theta_full 26.30
_diffrn_reflns_theta_max 31.55
_diffrn_reflns_theta_min 1.52
_exptl_absorpt_coefficient_mu 0.512
_exptl_absorpt_correction_type none
_exptl_crystal_colour 'dichroic olive/brown'
_exptl_crystal_density_diffrn 1.349
_exptl_crystal_description plate
_exptl_crystal_F_000 3612
_exptl_crystal_size_max 0.44
_exptl_crystal_size_mid 0.42
_exptl_crystal_size_min 0.05
_refine_diff_density_max 1.096
_refine_diff_density_min -0.713
_refine_diff_density_rms 0.107
_refine_ls_extinction_method none
_refine_ls_goodness_of_fit_ref 1.031
_refine_ls_hydrogen_treatment mixed
_refine_ls_matrix_type full
_refine_ls_number_parameters 1097
_refine_ls_number_reflns 25383
_refine_ls_number_restraints 505
_refine_ls_restrained_S_all 1.025
_refine_ls_R_factor_all 0.1115
_refine_ls_R_factor_gt 0.0620
_refine_ls_shift/su_max 0.001
_refine_ls_shift/su_mean 0.000
_refine_ls_structure_factor_coef Fsqd
_refine_ls_weighting_details 'calc w=1/[\s^2^(Fo^2^)+(0.0740P)^2^+7.4971P] where P=(Fo^2^+2Fc^2^)/3'
_refine_ls_weighting_scheme calc
_refine_ls_wR_factor_gt 0.1391
_refine_ls_wR_factor_ref 0.1607
_reflns_number_gt 16264
_reflns_number_total 25383
_reflns_threshold_expression >2sigma(I)
_cod_data_source_file ja303739g_si_002.cif
_cod_data_source_block car12ma1
_cod_original_cell_volume 8444.0(17)
_cod_database_code 4118394

loop_
_symmetry_equiv_pos_as_xyz
'x, y, z'
'-x, y+1/2, -z+1/2'
'-x, -y, -z'
'x, -y-1/2, z-1/2'

loop_
_atom_site_label
_atom_site_type_symbol
_atom_site_fract_x
_atom_site_fract_y
_atom_site_fract_z
_atom_site_U_iso_or_equiv
_atom_site_adp_type
_atom_site_occupancy
_atom_site_symmetry_multiplicity
_atom_site_calc_flag
_atom_site_refinement_flags
_atom_site_disorder_assembly
_atom_site_disorder_group
Fe1 Fe 0.15882(2) 0.74863(2) 0.372742(10) 0.00938(8) Uani 1 1 d U . .
Fe2 Fe 0.31703(2) 0.73180(3) 0.398420(10) 0.01099(8) Uani 1 1 d U . .
H1FE H 0.2461(19) 0.707(2) 0.3610(8) 0.013 Uiso 1 1 d . . .
P1 P 0.41551(4) 0.81323(5) 0.375858(19) 0.01277(14) Uani 1 1 d U . .
P2 P 0.40087(4) 0.60230(5) 0.398063(19) 0.01224(14) Uani 1 1 d U . .
P3 P 0.39340(4) 0.76222(5) 0.457033(19) 0.01207(13) Uani 1 1 d U . .
P4 P 0.09495(4) 0.80514(5) 0.315354(18) 0.01145(13) Uani 1 1 d U . .
P5 P 0.05614(4) 0.81953(5) 0.397429(18) 0.01125(13) Uani 1 1 d U . .
P6 P 0.07537(4) 0.62284(5) 0.360748(18) 0.01240(14) Uani 1 1 d U . .
O1 O 0.21261(19) 0.5437(2) 0.14453(7) 0.0513(8) Uani 1 1 d U . .
O3 O 0.5408(2) 0.1779(3) 0.31146(11) 0.0687(10) Uani 1 1 d U . .
N1 N 0.22951(15) 0.77547(19) 0.41522(7) 0.0228(5) Uani 1 1 d DU . .
H1N H 0.226(2) 0.799(2) 0.4371(6) 0.027 Uiso 1 1 d D . .
C1 C 0.69910(17) 0.75103(19) 0.47222(8) 0.0162(5) Uani 1 1 d U . .
H1 H 0.6738 0.7850 0.4891 0.019 Uiso 1 1 calc R . .
C2 C 0.78695(18) 0.74474(19) 0.47940(8) 0.0190(6) Uani 1 1 d U . .
H2 H 0.8198 0.7743 0.5007 0.023 Uiso 1 1 calc R . .
C3 C 0.82566(18) 0.6958(2) 0.45573(8) 0.0206(6) Uani 1 1 d U . .
H3 H 0.8852 0.6917 0.4603 0.025 Uiso 1 1 calc R . .
C4 C 0.77614(19) 0.6524(2) 0.42492(9) 0.0259(7) Uani 1 1 d U . .
H4 H 0.8018 0.6172 0.4085 0.031 Uiso 1 1 calc R . .
C5 C 0.68934(18) 0.6606(2) 0.41824(9) 0.0228(6) Uani 1 1 d U . .
H5 H 0.6569 0.6314 0.3968 0.027 Uiso 1 1 calc R . .
C6 C 0.64707(17) 0.70980(18) 0.44150(8) 0.0151(5) Uani 1 1 d U . .
C7 C 0.52085(17) 0.76685(19) 0.38898(8) 0.0154(5) Uani 1 1 d U . .
H7A H 0.5284 0.7200 0.3703 0.019 Uiso 1 1 calc R . .
H7B H 0.5613 0.8176 0.3881 0.019 Uiso 1 1 calc R . .
C8 C 0.50279(16) 0.61296(18) 0.42936(7) 0.0141(5) Uani 1 1 d U . .
H8A H 0.4970 0.5956 0.4547 0.017 Uiso 1 1 calc R . .
H8B H 0.5421 0.5684 0.4216 0.017 Uiso 1 1 calc R . .
C9 C 0.50587(16) 0.77928(18) 0.46141(7) 0.0138(5) Uani 1 1 d U . .
H9A H 0.5169 0.8459 0.4581 0.017 Uiso 1 1 calc R . .
H9B H 0.5354 0.7613 0.4868 0.017 Uiso 1 1 calc R . .
C10 C 0.42262(18) 0.93293(18) 0.39319(7) 0.0150(5) Uani 1 1 d U . .
C11 C 0.49837(18) 0.97957(19) 0.40506(8) 0.0176(5) Uani 1 1 d U . .
H11 H 0.5497 0.9480 0.4053 0.021 Uiso 1 1 calc R . .
C12 C 0.50047(19) 1.0711(2) 0.41658(8) 0.0203(6) Uani 1 1 d U . .
H12 H 0.5528 1.1012 0.4253 0.024 Uiso 1 1 calc R . .
C13 C 0.4253(2) 1.1188(2) 0.41531(8) 0.0212(6) Uani 1 1 d U . .
H13 H 0.4262 1.1823 0.4223 0.025 Uiso 1 1 calc R . .
C14 C 0.34964(19) 1.0734(2) 0.40392(8) 0.0206(6) Uani 1 1 d U . .
H14 H 0.2984 1.1056 0.4031 0.025 Uiso 1 1 calc R . .
C15 C 0.34797(18) 0.98060(19) 0.39364(8) 0.0180(6) Uani 1 1 d U . .
H15 H 0.2956 0.9493 0.3868 0.022 Uiso 1 1 calc R . .
C16 C 0.40006(17) 0.83565(19) 0.32537(7) 0.0160(5) Uani 1 1 d U . .
C17 C 0.35062(19) 0.9086(2) 0.30834(9) 0.0226(6) Uani 1 1 d U . .
H17 H 0.3242 0.9484 0.3230 0.027 Uiso 1 1 calc R . .
C18 C 0.33906(19) 0.9244(2) 0.27038(9) 0.0252(7) Uani 1 1 d U . .
H18 H 0.3069 0.9761 0.2595 0.030 Uiso 1 1 calc R . .
C19 C 0.3740(2) 0.8655(2) 0.24836(9) 0.0271(7) Uani 1 1 d U . .
H19 H 0.3652 0.8758 0.2223 0.033 Uiso 1 1 calc R . .
C20 C 0.4216(2) 0.7918(3) 0.26437(9) 0.0299(7) Uani 1 1 d U . .
H20 H 0.4451 0.7504 0.2493 0.036 Uiso 1 1 calc R . .
C21 C 0.4357(2) 0.7775(2) 0.30241(8) 0.0256(7) Uani 1 1 d U . .
H21 H 0.4702 0.7273 0.3131 0.031 Uiso 1 1 calc R . .
C22 C 0.42513(18) 0.56869(19) 0.35322(8) 0.0157(5) Uani 1 1 d U . .
C23 C 0.49823(19) 0.5200(2) 0.35127(8) 0.0230(6) Uani 1 1 d U . .
H23 H 0.5386 0.5071 0.3734 0.028 Uiso 1 1 calc R . .
C24 C 0.5124(2) 0.4901(2) 0.31715(9) 0.0269(7) Uani 1 1 d U . .
H24 H 0.5630 0.4584 0.3162 0.032 Uiso 1 1 calc R . .
C25 C 0.4538(2) 0.5061(2) 0.28476(9) 0.0279(7) Uani 1 1 d U . .
H25 H 0.4636 0.4849 0.2616 0.034 Uiso 1 1 calc R . .
C26 C 0.3812(2) 0.5529(3) 0.28648(9) 0.0313(8) Uani 1 1 d U . .
H26 H 0.3399 0.5627 0.2644 0.038 Uiso 1 1 calc R . .
C27 C 0.3673(2) 0.5864(2) 0.32046(8) 0.0251(7) Uani 1 1 d U . .
H27 H 0.3181 0.6213 0.3210 0.030 Uiso 1 1 calc R . .
C28 C 0.35956(16) 0.49008(18) 0.41042(8) 0.0140(5) Uani 1 1 d U . .
C29 C 0.37756(17) 0.45805(19) 0.44680(8) 0.0165(5) Uani 1 1 d U . .
H29 H 0.4128 0.4938 0.4655 0.020 Uiso 1 1 calc R . .
C30 C 0.34493(19) 0.3747(2) 0.45630(8) 0.0202(6) Uani 1 1 d U . .
H30 H 0.3568 0.3545 0.4814 0.024 Uiso 1 1 calc R . .
C31 C 0.29511(19) 0.3212(2) 0.42906(9) 0.0226(6) Uani 1 1 d U . .
H31 H 0.2725 0.2642 0.4355 0.027 Uiso 1 1 calc R . .
C32 C 0.27842(19) 0.3504(2) 0.39279(9) 0.0233(6) Uani 1 1 d U . .
H32 H 0.2449 0.3131 0.3741 0.028 Uiso 1 1 calc R . .
C33 C 0.31013(18) 0.43432(19) 0.38311(8) 0.0190(6) Uani 1 1 d U . .
H33 H 0.2982 0.4539 0.3579 0.023 Uiso 1 1 calc R . .
C34 C 0.35539(17) 0.86074(18) 0.48081(7) 0.0133(5) Uani 1 1 d U . .
C35 C 0.39033(18) 0.94905(19) 0.48107(8) 0.0165(5) Uani 1 1 d U . .
H35 H 0.4365 0.9591 0.4695 0.020 Uiso 1 1 calc R . .
C36 C 0.35801(18) 1.02241(19) 0.49814(8) 0.0187(6) Uani 1 1 d U . .
H36 H 0.3825 1.0822 0.4981 0.022 Uiso 1 1 calc R . .
C37 C 0.29069(19) 1.0097(2) 0.51521(8) 0.0209(6) Uani 1 1 d U . .
H37 H 0.2688 1.0604 0.5267 0.025 Uiso 1 1 calc R . .
C38 C 0.25571(18) 0.9223(2) 0.51536(8) 0.0193(6) Uani 1 1 d U . .
H38 H 0.2093 0.9129 0.5269 0.023 Uiso 1 1 calc R . .
C39 C 0.28833(17) 0.84844(19) 0.49872(8) 0.0166(5) Uani 1 1 d U . .
H39 H 0.2647 0.7885 0.4995 0.020 Uiso 1 1 calc R . .
C40 C 0.38096(17) 0.67699(18) 0.49263(7) 0.0146(5) Uani 1 1 d U . .
C41 C 0.43289(19) 0.6810(2) 0.52786(8) 0.0212(6) Uani 1 1 d U . .
H41 H 0.4822 0.7181 0.5317 0.025 Uiso 1 1 calc R . .
C42 C 0.4142(2) 0.6322(2) 0.55743(9) 0.0281(7) Uani 1 1 d U . .
H42 H 0.4501 0.6363 0.5814 0.034 Uiso 1 1 calc R . .
C43 C 0.3424(2) 0.5770(2) 0.55180(9) 0.0285(7) Uani 1 1 d U . .
H43 H 0.3286 0.5438 0.5720 0.034 Uiso 1 1 calc R . .
C44 C 0.2915(2) 0.5706(2) 0.51694(9) 0.0241(6) Uani 1 1 d U . .
H44 H 0.2431 0.5320 0.5131 0.029 Uiso 1 1 calc R . .
C45 C 0.31010(18) 0.62015(19) 0.48727(8) 0.0178(6) Uani 1 1 d U . .
H45 H 0.2745 0.6153 0.4633 0.021 Uiso 1 1 calc R . .
C46 C -0.16802(17) 0.7491(2) 0.31474(7) 0.0181(6) Uani 1 1 d U . .
C47 C -0.2073(2) 0.8154(3) 0.28906(9) 0.0281(7) Uani 1 1 d U . .
H47 H -0.1743 0.8643 0.2823 0.034 Uiso 1 1 calc R . .
C48 C -0.2213(2) 0.6811(2) 0.32372(10) 0.0301(7) Uani 1 1 d U . .
H48 H -0.1981 0.6348 0.3413 0.036 Uiso 1 1 calc R . .
C49 C -0.3070(2) 0.6780(3) 0.30815(11) 0.0401(9) Uani 1 1 d U . .
H49 H -0.3410 0.6306 0.3152 0.048 Uiso 1 1 calc R . .
C50 C -0.3426(2) 0.7439(3) 0.28242(10) 0.0419(10) Uani 1 1 d U . .
H50 H -0.4009 0.7416 0.2714 0.050 Uiso 1 1 calc R . .
C51 C -0.2929(2) 0.8127(3) 0.27302(10) 0.0398(9) Uani 1 1 d U . .
H51 H -0.3169 0.8586 0.2555 0.048 Uiso 1 1 calc R . .
C52 C -0.01827(16) 0.82040(19) 0.30870(7) 0.0137(5) Uani 1 1 d U . .
H52A H -0.0294 0.8854 0.3148 0.016 Uiso 1 1 calc R . .
H52B H -0.0434 0.8111 0.2820 0.016 Uiso 1 1 calc R . .
C53 C -0.05330(16) 0.79277(19) 0.37597(7) 0.0140(5) Uani 1 1 d U . .
H53A H -0.0747 0.7466 0.3916 0.017 Uiso 1 1 calc R . .
H53B H -0.0873 0.8498 0.3756 0.017 Uiso 1 1 calc R . .
C54 C -0.03050(17) 0.64505(19) 0.33371(7) 0.0153(5) Uani 1 1 d U . .
H54A H -0.0320 0.6263 0.3077 0.018 Uiso 1 1 calc R . .
H54B H -0.0698 0.6039 0.3433 0.018 Uiso 1 1 calc R . .
C55 C 0.12788(17) 0.91851(18) 0.30028(7) 0.0142(5) Uani 1 1 d U . .
C56 C 0.15905(17) 0.98744(19) 0.32613(8) 0.0166(5) Uani 1 1 d U . .
H56 H 0.1666 0.9749 0.3520 0.020 Uiso 1 1 calc R . .
C57 C 0.17929(18) 1.0750(2) 0.31419(9) 0.0216(6) Uani 1 1 d U . .
H57 H 0.1997 1.1220 0.3319 0.026 Uiso 1 1 calc R . .
C58 C 0.1697(2) 1.0933(2) 0.27657(9) 0.0253(7) Uani 1 1 d U . .
H58 H 0.1852 1.1521 0.2685 0.030 Uiso 1 1 calc R . .
C59 C 0.1376(2) 1.0262(2) 0.25098(9) 0.0252(7) Uani 1 1 d U . .
H59 H 0.1303 1.0391 0.2252 0.030 Uiso 1 1 calc R . .
C60 C 0.11579(18) 0.9400(2) 0.26248(8) 0.0202(6) Uani 1 1 d U . .
H60 H 0.0923 0.8949 0.2445 0.024 Uiso 1 1 calc R . .
C61 C 0.10955(17) 0.73474(18) 0.27552(7) 0.0132(5) Uani 1 1 d U . .
C62 C 0.04443(18) 0.6869(2) 0.25275(8) 0.0176(6) Uani 1 1 d U . .
H62 H -0.0104 0.6898 0.2578 0.021 Uiso 1 1 calc R . .
C63 C 0.05761(19) 0.6348(2) 0.22278(8) 0.0212(6) Uani 1 1 d U . .
H63 H 0.0126 0.6007 0.2081 0.025 Uiso 1 1 calc R . .
C64 C 0.1365(2) 0.6328(2) 0.21430(8) 0.0253(7) Uani 1 1 d U . .
H64 H 0.1460 0.5978 0.1937 0.030 Uiso 1 1 calc R . .
C65 C 0.20166(19) 0.6826(2) 0.23628(8) 0.0210(6) Uani 1 1 d U . .
H65 H 0.2555 0.6830 0.2301 0.025 Uiso 1 1 calc R . .
C66 C 0.18912(18) 0.7314(2) 0.26692(8) 0.0170(5) Uani 1 1 d U . .
H66 H 0.2349 0.7630 0.2822 0.020 Uiso 1 1 calc R . .
C67 C 0.05815(17) 0.80369(18) 0.44755(7) 0.0137(5) Uani 1 1 d U . .
C68 C 0.01180(18) 0.8651(2) 0.46520(8) 0.0179(6) Uani 1 1 d U . .
H68 H -0.0173 0.9154 0.4515 0.021 Uiso 1 1 calc R . .
C69 C 0.00798(19) 0.8533(2) 0.50213(8) 0.0215(6) Uani 1 1 d U . .
H69 H -0.0233 0.8955 0.5137 0.026 Uiso 1 1 calc R . .
C70 C 0.0499(2) 0.7799(2) 0.52228(8) 0.0229(6) Uani 1 1 d U . .
H70 H 0.0472 0.7715 0.5476 0.028 Uiso 1 1 calc R . .
C71 C 0.09542(19) 0.7189(2) 0.50533(8) 0.0216(6) Uani 1 1 d U . .
H71 H 0.1245 0.6689 0.5192 0.026 Uiso 1 1 calc R . .
C72 C 0.09910(18) 0.73035(19) 0.46793(7) 0.0161(5) Uani 1 1 d U . .
H72 H 0.1299 0.6875 0.4565 0.019 Uiso 1 1 calc R . .
C73 C 0.06420(17) 0.94697(18) 0.39813(7) 0.0142(5) Uani 1 1 d U . .
C74 C 0.13369(18) 0.98751(19) 0.42201(8) 0.0175(6) Uani 1 1 d U . .
H74 H 0.1761 0.9491 0.4361 0.021 Uiso 1 1 calc R . .
C75 C 0.1411(2) 1.0831(2) 0.42518(8) 0.0219(6) Uani 1 1 d U . .
H75 H 0.1876 1.1094 0.4420 0.026 Uiso 1 1 calc R . .
C76 C 0.0814(2) 1.1405(2) 0.40412(9) 0.0254(7) Uani 1 1 d U . .
H76 H 0.0876 1.2059 0.4058 0.030 Uiso 1 1 calc R . .
C77 C 0.0125(2) 1.1014(2) 0.38047(8) 0.0240(6) Uani 1 1 d U . .
H77 H -0.0292 1.1403 0.3661 0.029 Uiso 1 1 calc R . .
C78 C 0.00372(19) 1.0057(2) 0.37756(8) 0.0189(6) Uani 1 1 d U . .
H78 H -0.0441 0.9799 0.3614 0.023 Uiso 1 1 calc R . .
C79 C 0.10405(18) 0.52027(19) 0.33622(7) 0.0162(5) Uani 1 1 d U . .
C80 C 0.15771(19) 0.5260(2) 0.31187(8) 0.0199(6) Uani 1 1 d U . .
H80 H 0.1845 0.5832 0.3090 0.024 Uiso 1 1 calc R . .
C81 C 0.1730(2) 0.4490(2) 0.29150(8) 0.0263(7) Uani 1 1 d U . .
H81 H 0.2105 0.4538 0.2750 0.032 Uiso 1 1 calc R . .
C82 C 0.1340(2) 0.3656(2) 0.29527(9) 0.0281(7) Uani 1 1 d U . .
H82 H 0.1447 0.3130 0.2814 0.034 Uiso 1 1 calc R . .
C83 C 0.0796(2) 0.3591(2) 0.31915(9) 0.0295(7) Uani 1 1 d U . .
H83 H 0.0526 0.3019 0.3217 0.035 Uiso 1 1 calc R . .
C84 C 0.0641(2) 0.4356(2) 0.33944(9) 0.0236(6) Uani 1 1 d U . .
H84 H 0.0260 0.4306 0.3557 0.028 Uiso 1 1 calc R . .
C85 C 0.06259(18) 0.56250(18) 0.40323(7) 0.0152(5) Uani 1 1 d U . .
C86 C 0.13081(18) 0.51239(19) 0.42301(8) 0.0179(6) Uani 1 1 d U . .
H86 H 0.1837 0.5161 0.4160 0.022 Uiso 1 1 calc R . .
C87 C 0.1220(2) 0.4571(2) 0.45285(8) 0.0216(6) Uani 1 1 d U . .
H87 H 0.1687 0.4231 0.4662 0.026 Uiso 1 1 calc R . .
C88 C 0.0448(2) 0.4519(2) 0.46306(8) 0.0235(6) Uani 1 1 d U . .
H88 H 0.0383 0.4128 0.4831 0.028 Uiso 1 1 calc R . .
C89 C -0.02285(19) 0.5031(2) 0.44428(8) 0.0219(6) Uani 1 1 d U . .
H89 H -0.0751 0.5007 0.4519 0.026 Uiso 1 1 calc R . .
C90 C -0.01420(18) 0.5579(2) 0.41438(8) 0.0191(6) Uani 1 1 d U . .
H90 H -0.0609 0.5926 0.4014 0.023 Uiso 1 1 calc R . .
C91 C 0.2885(3) 0.5230(3) 0.17091(11) 0.0449(10) Uani 1 1 d U . .
H91A H 0.2752 0.4943 0.1934 0.054 Uiso 1 1 calc R . .
H91B H 0.3210 0.5804 0.1783 0.054 Uiso 1 1 calc R . .
C92 C 0.3388(3) 0.4564(4) 0.15236(12) 0.0576(13) Uani 1 1 d U . .
H92A H 0.3855 0.4888 0.1442 0.069 Uiso 1 1 calc R . .
H92B H 0.3621 0.4054 0.1694 0.069 Uiso 1 1 calc R . .
C93 C 0.2759(3) 0.4208(3) 0.11973(14) 0.0521(11) Uani 1 1 d U . .
H93A H 0.2446 0.3670 0.1266 0.062 Uiso 1 1 calc R . .
H93B H 0.3030 0.4031 0.0991 0.062 Uiso 1 1 calc R . .
C94 C 0.2189(3) 0.5044(3) 0.10963(11) 0.0490(11) Uani 1 1 d U . .
H94A H 0.2437 0.5492 0.0946 0.059 Uiso 1 1 calc R . .
H94B H 0.1629 0.4853 0.0953 0.059 Uiso 1 1 calc R . .
C99 C 0.4737(3) 0.1148(3) 0.30174(14) 0.0581(12) Uani 1 1 d U . .
H99A H 0.4880 0.0554 0.3150 0.070 Uiso 1 1 calc R . .
H99B H 0.4620 0.1025 0.2747 0.070 Uiso 1 1 calc R . .
C100 C 0.3992(3) 0.1572(3) 0.31243(13) 0.0535(11) Uani 1 1 d U . .
H10A H 0.3810 0.1201 0.3319 0.064 Uiso 1 1 calc R . .
H10B H 0.3518 0.1622 0.2907 0.064 Uiso 1 1 calc R . .
C101 C 0.4291(3) 0.2530(4) 0.32706(16) 0.0650(13) Uani 1 1 d U . .
H10C H 0.4142 0.3008 0.3075 0.078 Uiso 1 1 calc R . .
H10D H 0.4049 0.2706 0.3486 0.078 Uiso 1 1 calc R . .
C102 C 0.5209(3) 0.2403(4) 0.33800(14) 0.0614(13) Uani 1 1 d U . .
H10E H 0.5505 0.3000 0.3374 0.074 Uiso 1 1 calc R . .
H10F H 0.5369 0.2140 0.3634 0.074 Uiso 1 1 calc R . .
B1 B 0.54438(19) 0.7185(2) 0.43079(8) 0.0136(6) Uani 1 1 d U . .
B2 B -0.06712(19) 0.7519(2) 0.33307(8) 0.0139(6) Uani 1 1 d U . .
O2 O 0.7053(9) 0.3783(9) 0.3539(5) 0.074(4) Uani 0.385(17) 1 d PDU A 1
C95 C 0.7814(15) 0.4126(15) 0.3481(9) 0.109(7) Uani 0.385(17) 1 d PDU A 1
H95A H 0.7985 0.4664 0.3647 0.130 Uiso 0.385(17) 1 calc PR A 1
H95B H 0.7738 0.4343 0.3221 0.130 Uiso 0.385(17) 1 calc PR A 1
C96 C 0.8471(12) 0.3436(14) 0.3552(9) 0.085(6) Uani 0.385(17) 1 d PDU A 1
H96A H 0.9024 0.3716 0.3661 0.102 Uiso 0.385(17) 1 calc PR A 1
H96B H 0.8510 0.3096 0.3322 0.102 Uiso 0.385(17) 1 calc PR A 1
C97 C 0.8175(9) 0.2826(12) 0.3822(6) 0.068(5) Uani 0.385(17) 1 d PDU A 1
H97A H 0.8380 0.2182 0.3812 0.082 Uiso 0.385(17) 1 calc PR A 1
H97B H 0.8344 0.3064 0.4079 0.082 Uiso 0.385(17) 1 calc PR A 1
C98 C 0.7259(8) 0.2893(9) 0.3681(5) 0.048(3) Uani 0.385(17) 1 d PDU A 1
H98A H 0.7078 0.2428 0.3483 0.058 Uiso 0.385(17) 1 calc PR A 1
H98B H 0.6963 0.2765 0.3884 0.058 Uiso 0.385(17) 1 calc PR A 1
O2A O 0.7036(6) 0.3806(7) 0.3597(3) 0.074(3) Uani 0.615(17) 1 d PDU A 2
C95A C 0.7584(6) 0.4386(6) 0.3480(3) 0.052(2) Uani 0.615(17) 1 d PDU A 2
H95C H 0.7848 0.4810 0.3683 0.062 Uiso 0.615(17) 1 calc PR A 2
H95D H 0.7289 0.4762 0.3267 0.062 Uiso 0.615(17) 1 calc PR A 2
C96A C 0.8233(6) 0.3789(8) 0.3366(3) 0.059(3) Uani 0.615(17) 1 d PDU A 2
H96C H 0.8764 0.4131 0.3375 0.071 Uiso 0.615(17) 1 calc PR A 2
H96D H 0.8032 0.3530 0.3114 0.071 Uiso 0.615(17) 1 calc PR A 2
C97A C 0.8331(8) 0.3055(9) 0.3657(4) 0.073(4) Uani 0.615(17) 1 d PDU A 2
H97C H 0.8475 0.2451 0.3559 0.088 Uiso 0.615(17) 1 calc PR A 2
H97D H 0.8771 0.3223 0.3877 0.088 Uiso 0.615(17) 1 calc PR A 2
C98A C 0.7497(10) 0.3028(11) 0.3750(5) 0.106(5) Uani 0.615(17) 1 d PDU A 2
H98C H 0.7199 0.2456 0.3649 0.127 Uiso 0.615(17) 1 calc PR A 2
H98D H 0.7557 0.3026 0.4023 0.127 Uiso 0.615(17) 1 calc PR A 2

loop_
_atom_site_aniso_label
_atom_site_aniso_U_11
_atom_site_aniso_U_22
_atom_site_aniso_U_33
_atom_site_aniso_U_23
_atom_site_aniso_U_13
_atom_site_aniso_U_12
Fe1 0.00879(17) 0.01030(17) 0.00859(16) -0.00095(13) 0.00081(13) 0.00000(13)
Fe2 0.01040(18) 0.01038(17) 0.01183(18) -0.00116(13) 0.00156(13) 0.00018(14)
P1 0.0126(3) 0.0124(3) 0.0134(3) -0.0001(2) 0.0031(2) 0.0007(2)
P2 0.0122(3) 0.0112(3) 0.0134(3) -0.0006(2) 0.0026(2) 0.0011(2)
P3 0.0110(3) 0.0118(3) 0.0131(3) -0.0015(2) 0.0019(2) -0.0003(2)
P4 0.0110(3) 0.0142(3) 0.0088(3) -0.0011(2) 0.0015(2) 0.0002(2)
P5 0.0106(3) 0.0132(3) 0.0093(3) -0.0013(2) 0.0007(2) 0.0005(2)
P6 0.0137(3) 0.0128(3) 0.0107(3) -0.0014(2) 0.0025(2) -0.0007(2)
O1 0.0539(18) 0.072(2) 0.0296(14) -0.0004(14) 0.0127(13) 0.0249(16)
O3 0.061(2) 0.062(2) 0.088(3) 0.0100(19) 0.029(2) -0.0070(17)
N1 0.0130(12) 0.0362(15) 0.0176(12) -0.0107(11) -0.0004(9) 0.0021(10)
C1 0.0166(13) 0.0146(12) 0.0182(13) 0.0025(10) 0.0058(10) 0.0024(10)
C2 0.0182(14) 0.0166(13) 0.0200(14) -0.0003(11) -0.0011(11) -0.0007(11)
C3 0.0141(14) 0.0243(15) 0.0235(15) 0.0010(12) 0.0040(11) 0.0007(11)
C4 0.0188(15) 0.0361(18) 0.0240(16) -0.0095(13) 0.0075(12) 0.0016(13)
C5 0.0158(14) 0.0298(16) 0.0225(15) -0.0064(12) 0.0036(11) -0.0010(12)
C6 0.0151(13) 0.0104(12) 0.0201(13) 0.0022(10) 0.0043(10) 0.0017(10)
C7 0.0120(13) 0.0158(12) 0.0187(13) 0.0005(10) 0.0038(10) -0.0004(10)
C8 0.0099(12) 0.0140(12) 0.0169(13) -0.0003(10) -0.0003(10) 0.0011(9)
C9 0.0113(12) 0.0134(12) 0.0162(13) -0.0010(10) 0.0022(10) -0.0008(10)
C10 0.0186(14) 0.0123(12) 0.0146(13) 0.0009(10) 0.0045(10) 0.0008(10)
C11 0.0167(14) 0.0164(13) 0.0200(14) 0.0018(11) 0.0049(11) 0.0011(10)
C12 0.0197(15) 0.0201(14) 0.0201(14) 0.0001(11) 0.0015(11) -0.0049(11)
C13 0.0305(17) 0.0130(13) 0.0194(14) -0.0015(11) 0.0034(12) 0.0012(11)
C14 0.0204(15) 0.0195(14) 0.0208(14) -0.0001(11) 0.0019(11) 0.0069(11)
C15 0.0164(14) 0.0163(13) 0.0199(14) -0.0009(11) 0.0007(11) 0.0010(10)
C16 0.0160(14) 0.0187(13) 0.0142(12) 0.0021(10) 0.0048(10) -0.0028(10)
C17 0.0160(14) 0.0257(15) 0.0255(15) 0.0005(12) 0.0031(12) 0.0035(12)
C18 0.0195(15) 0.0313(17) 0.0228(15) 0.0047(13) 0.0000(12) 0.0031(13)
C19 0.0212(16) 0.0418(19) 0.0197(15) 0.0096(13) 0.0069(12) -0.0002(14)
C20 0.0303(18) 0.0409(19) 0.0202(15) 0.0013(14) 0.0094(13) 0.0072(15)
C21 0.0245(16) 0.0325(17) 0.0200(15) 0.0033(12) 0.0049(12) 0.0087(13)
C22 0.0174(14) 0.0138(12) 0.0170(13) -0.0009(10) 0.0063(10) -0.0008(10)
C23 0.0222(15) 0.0257(15) 0.0206(14) -0.0008(12) 0.0037(12) 0.0060(12)
C24 0.0277(17) 0.0281(16) 0.0282(16) -0.0061(13) 0.0136(13) 0.0055(13)
C25 0.0368(19) 0.0287(17) 0.0212(15) -0.0060(13) 0.0125(13) 0.0015(14)
C26 0.0375(19) 0.041(2) 0.0143(14) -0.0001(13) 0.0022(13) 0.0098(15)
C27 0.0234(16) 0.0316(17) 0.0204(15) -0.0002(13) 0.0047(12) 0.0099(13)
C28 0.0114(13) 0.0114(12) 0.0196(13) 0.0014(10) 0.0042(10) 0.0034(9)
C29 0.0162(14) 0.0143(12) 0.0183(13) -0.0008(10) 0.0021(10) 0.0015(10)
C30 0.0221(15) 0.0171(13) 0.0229(15) 0.0042(11) 0.0081(12) 0.0017(11)
C31 0.0205(15) 0.0146(13) 0.0342(17) 0.0029(12) 0.0093(13) -0.0016(11)
C32 0.0214(16) 0.0176(14) 0.0296(16) -0.0047(12) 0.0021(12) -0.0035(12)
C33 0.0192(15) 0.0163(13) 0.0207(14) -0.0005(11) 0.0023(11) 0.0010(11)
C34 0.0131(13) 0.0137(12) 0.0112(12) -0.0014(9) -0.0022(9) 0.0020(10)
C35 0.0161(14) 0.0168(13) 0.0159(13) -0.0010(10) 0.0021(10) 0.0007(10)
C36 0.0222(15) 0.0132(12) 0.0192(14) -0.0037(10) 0.0009(11) -0.0012(11)
C37 0.0225(15) 0.0185(14) 0.0206(14) -0.0066(11) 0.0019(11) 0.0038(11)
C38 0.0151(14) 0.0234(14) 0.0196(14) -0.0017(11) 0.0044(11) 0.0034(11)
C39 0.0158(14) 0.0148(13) 0.0180(13) -0.0018(10) 0.0011(10) -0.0019(10)
C40 0.0174(14) 0.0136(12) 0.0134(12) 0.0023(10) 0.0050(10) 0.0029(10)
C41 0.0172(14) 0.0235(15) 0.0218(14) 0.0037(12) 0.0019(11) 0.0007(11)
C42 0.0244(16) 0.0361(18) 0.0215(15) 0.0104(13) -0.0004(12) 0.0020(14)
C43 0.0268(17) 0.0306(17) 0.0301(17) 0.0140(14) 0.0107(13) 0.0045(13)
C44 0.0202(15) 0.0202(15) 0.0333(17) 0.0057(12) 0.0089(13) -0.0002(12)
C45 0.0165(14) 0.0179(13) 0.0185(13) 0.0003(11) 0.0027(11) 0.0034(11)
C46 0.0129(13) 0.0277(15) 0.0130(12) -0.0048(11) 0.0009(10) -0.0006(11)
C47 0.0161(15) 0.0418(19) 0.0247(16) 0.0070(14) 0.0005(12) 0.0054(13)
C48 0.0200(16) 0.0368(19) 0.0315(18) 0.0035(14) 0.0008(13) -0.0030(14)
C49 0.0233(18) 0.053(2) 0.044(2) 0.0005(18) 0.0060(15) -0.0114(16)
C50 0.0140(16) 0.074(3) 0.0337(19) 0.0007(19) -0.0045(14) 0.0000(17)
C51 0.0191(17) 0.067(3) 0.0317(19) 0.0150(18) 0.0011(14) 0.0077(17)
C52 0.0114(12) 0.0188(13) 0.0100(12) -0.0016(10) 0.0006(9) 0.0016(10)
C53 0.0095(12) 0.0200(13) 0.0122(12) -0.0026(10) 0.0012(9) 0.0010(10)
C54 0.0122(13) 0.0175(13) 0.0142(13) -0.0017(10) -0.0021(10) -0.0035(10)
C55 0.0112(13) 0.0144(12) 0.0170(13) 0.0023(10) 0.0030(10) 0.0016(10)
C56 0.0152(14) 0.0187(13) 0.0159(13) 0.0008(10) 0.0030(10) 0.0011(10)
C57 0.0168(14) 0.0172(14) 0.0301(16) -0.0034(12) 0.0030(12) 0.0008(11)
C58 0.0247(16) 0.0171(14) 0.0348(17) 0.0132(12) 0.0081(13) 0.0056(12)
C59 0.0283(17) 0.0267(16) 0.0200(14) 0.0102(12) 0.0039(12) 0.0079(13)
C60 0.0194(15) 0.0234(14) 0.0162(13) 0.0022(11) 0.0002(11) 0.0033(12)
C61 0.0170(13) 0.0154(12) 0.0072(11) 0.0007(9) 0.0023(9) 0.0014(10)
C62 0.0161(14) 0.0226(14) 0.0143(13) -0.0007(11) 0.0037(10) 0.0010(11)
C63 0.0244(15) 0.0246(15) 0.0125(13) -0.0039(11) -0.0008(11) 0.0016(12)
C64 0.0319(17) 0.0287(16) 0.0152(14) -0.0079(12) 0.0046(12) 0.0065(13)
C65 0.0181(14) 0.0302(16) 0.0168(14) 0.0004(12) 0.0083(11) 0.0045(12)
C66 0.0162(14) 0.0193(13) 0.0153(13) 0.0008(10) 0.0030(10) 0.0023(11)
C67 0.0146(13) 0.0159(12) 0.0103(12) -0.0031(10) 0.0016(10) -0.0030(10)
C68 0.0190(14) 0.0178(13) 0.0171(13) -0.0013(11) 0.0043(11) -0.0011(11)
C69 0.0242(16) 0.0246(15) 0.0185(14) -0.0047(12) 0.0105(12) -0.0022(12)
C70 0.0271(16) 0.0308(16) 0.0121(13) 0.0001(11) 0.0068(11) -0.0071(13)
C71 0.0229(15) 0.0239(15) 0.0168(14) 0.0056(11) 0.0013(11) -0.0019(12)
C72 0.0166(14) 0.0169(13) 0.0143(12) -0.0029(10) 0.0024(10) -0.0017(10)
C73 0.0170(13) 0.0141(12) 0.0127(12) -0.0005(10) 0.0057(10) 0.0004(10)
C74 0.0187(14) 0.0160(13) 0.0175(13) -0.0004(10) 0.0032(11) -0.0011(11)
C75 0.0247(16) 0.0193(14) 0.0219(15) -0.0049(11) 0.0056(12) -0.0053(12)
C76 0.0399(19) 0.0157(14) 0.0225(15) -0.0024(11) 0.0111(13) 0.0020(13)
C77 0.0311(17) 0.0184(14) 0.0219(15) 0.0016(12) 0.0045(12) 0.0099(12)
C78 0.0206(15) 0.0218(14) 0.0138(13) -0.0015(11) 0.0025(11) 0.0037(11)
C79 0.0184(14) 0.0152(12) 0.0131(12) -0.0020(10) -0.0008(10) 0.0024(10)
C80 0.0258(16) 0.0179(13) 0.0159(13) -0.0008(11) 0.0043(11) 0.0047(11)
C81 0.0348(18) 0.0281(16) 0.0164(14) -0.0051(12) 0.0063(13) 0.0084(14)
C82 0.0406(19) 0.0198(15) 0.0201(15) -0.0096(12) -0.0023(13) 0.0068(13)
C83 0.043(2) 0.0153(14) 0.0278(17) -0.0068(12) 0.0016(14) -0.0023(13)
C84 0.0261(16) 0.0198(14) 0.0236(15) -0.0048(12) 0.0020(12) -0.0027(12)
C85 0.0200(14) 0.0129(12) 0.0132(12) -0.0007(10) 0.0044(10) -0.0040(10)
C86 0.0173(14) 0.0181(13) 0.0184(14) -0.0004(11) 0.0039(11) -0.0007(11)
C87 0.0246(16) 0.0182(14) 0.0206(14) 0.0030(11) 0.0018(12) 0.0015(12)
C88 0.0295(17) 0.0223(15) 0.0207(15) 0.0056(12) 0.0096(12) -0.0020(12)
C89 0.0202(15) 0.0256(15) 0.0226(15) 0.0004(12) 0.0107(12) -0.0005(12)
C90 0.0170(14) 0.0190(14) 0.0211(14) 0.0009(11) 0.0037(11) 0.0002(11)
C91 0.042(2) 0.055(3) 0.041(2) -0.0001(19) 0.0172(18) 0.0080(19)
C92 0.055(3) 0.090(4) 0.033(2) -0.001(2) 0.0214(19) 0.027(3)
C93 0.039(2) 0.050(2) 0.078(3) -0.014(2) 0.036(2) -0.0061(19)
C94 0.042(2) 0.079(3) 0.030(2) -0.005(2) 0.0160(17) 0.003(2)
C99 0.065(3) 0.045(2) 0.062(3) 0.011(2) 0.006(2) -0.006(2)
C100 0.055(3) 0.061(3) 0.045(2) 0.008(2) 0.010(2) -0.015(2)
C101 0.066(3) 0.054(3) 0.077(4) 0.005(3) 0.021(3) 0.000(2)
C102 0.069(3) 0.055(3) 0.058(3) 0.009(2) 0.009(2) -0.019(2)
B1 0.0135(14) 0.0119(13) 0.0158(14) -0.0010(11) 0.0037(11) -0.0001(11)
B2 0.0103(13) 0.0182(14) 0.0125(13) 0.0001(11) 0.0003(10) -0.0005(11)
O2 0.063(6) 0.039(6) 0.089(9) -0.024(6) -0.052(6) 0.009(5)
C95 0.124(12) 0.051(10) 0.140(14) 0.031(10) 0.005(13) -0.014(8)
C96 0.071(8) 0.081(13) 0.110(15) -0.011(10) 0.032(10) -0.028(8)
C97 0.046(7) 0.065(8) 0.084(12) 0.009(8) -0.009(7) 0.015(6)
C98 0.035(6) 0.028(5) 0.079(9) -0.017(5) 0.008(6) -0.001(5)
O2A 0.075(5) 0.079(6) 0.083(6) 0.037(5) 0.049(5) 0.037(4)
C95A 0.056(5) 0.026(4) 0.063(5) -0.007(3) -0.011(4) -0.004(3)
C96A 0.042(5) 0.075(7) 0.060(6) 0.011(5) 0.011(4) 0.003(4)
C97A 0.083(7) 0.074(8) 0.065(7) 0.016(6) 0.020(6) 0.048(6)
C98A 0.104(10) 0.093(9) 0.131(11) 0.062(8) 0.049(8) 0.033(7)

loop_
_atom_type_symbol
_atom_type_description
_atom_type_scat_dispersion_real
_atom_type_scat_dispersion_imag
_atom_type_scat_source
C C 0.0033 0.0016 'International Tables Vol C Tables 4.2.6.8 and 6.1.1.4'
H H 0.0000 0.0000 'International Tables Vol C Tables 4.2.6.8 and 6.1.1.4'
N N 0.0061 0.0033 'International Tables Vol C Tables 4.2.6.8 and 6.1.1.4'
P P 0.1023 0.0942 'International Tables Vol C Tables 4.2.6.8 and 6.1.1.4'
Fe Fe 0.3463 0.8444 'International Tables Vol C Tables 4.2.6.8 and 6.1.1.4'
B B 0.0013 0.0007 'International Tables Vol C Tables 4.2.6.8 and 6.1.1.4'
O O 0.0106 0.0060 'International Tables Vol C Tables 4.2.6.8 and 6.1.1.4'

loop_
_geom_angle_atom_site_label_1
_geom_angle_atom_site_label_2
_geom_angle_atom_site_label_3
_geom_angle
N1 Fe1 P6 126.81(10)
N1 Fe1 P4 144.54(10)
P6 Fe1 P4 88.21(3)
N1 Fe1 P5 86.84(8)
P6 Fe1 P5 88.74(3)
P4 Fe1 P5 88.84(3)
N1 Fe1 Fe2 44.12(8)
P6 Fe1 Fe2 120.88(2)
P4 Fe1 Fe2 126.70(2)
P5 Fe1 Fe2 130.79(2)
N1 Fe1 H1FE 83.0(10)
P6 Fe1 H1FE 99.9(10)
P4 Fe1 H1FE 97.6(10)
P5 Fe1 H1FE 169.4(10)
Fe2 Fe1 H1FE 38.9(10)
N1 Fe2 P1 128.18(10)
N1 Fe2 P3 85.42(8)
P1 Fe2 P3 87.76(3)
N1 Fe2 P2 143.31(10)
P1 Fe2 P2 87.35(3)
P3 Fe2 P2 87.52(3)
N1 Fe2 Fe1 43.94(8)
P1 Fe2 Fe1 123.09(3)
P3 Fe2 Fe1 129.22(2)
P2 Fe2 Fe1 128.49(2)
N1 Fe2 H1FE 84.0(10)
P1 Fe2 H1FE 103.3(10)
P3 Fe2 H1FE 168.0(10)
P2 Fe2 H1FE 97.6(11)
Fe1 Fe2 H1FE 40.1(10)
C7 P1 C10 105.58(13)
C7 P1 C16 104.68(13)
C10 P1 C16 99.77(12)
C7 P1 Fe2 114.29(9)
C10 P1 Fe2 110.85(9)
C16 P1 Fe2 119.91(9)
C8 P2 C22 104.56(13)
C8 P2 C28 104.44(12)
C22 P2 C28 98.49(12)
C8 P2 Fe2 112.86(9)
C22 P2 Fe2 117.11(9)
C28 P2 Fe2 117.45(9)
C9 P3 C40 106.69(13)
C9 P3 C34 106.59(12)
C40 P3 C34 94.54(12)
C9 P3 Fe2 116.39(9)
C40 P3 Fe2 115.02(9)
C34 P3 Fe2 115.13(9)
C52 P4 C61 104.88(12)
C52 P4 C55 101.68(12)
C61 P4 C55 98.96(12)
C52 P4 Fe1 114.54(9)
C61 P4 Fe1 115.28(9)
C55 P4 Fe1 119.20(9)
C53 P5 C73 106.05(13)
C53 P5 C67 102.41(12)
C73 P5 C67 97.06(12)
C53 P5 Fe1 117.17(9)
C73 P5 Fe1 113.17(9)
C67 P5 Fe1 118.43(9)
C54 P6 C85 106.46(13)
C54 P6 C79 100.43(12)
C85 P6 C79 96.99(12)
C54 P6 Fe1 115.17(9)
C85 P6 Fe1 112.72(9)
C79 P6 Fe1 122.55(10)
C94 O1 C91 108.2(3)
C99 O3 C102 108.0(4)
Fe1 N1 Fe2 91.95(12)
Fe1 N1 H1N 137(2)
Fe2 N1 H1N 131(2)
C6 C1 C2 123.1(3)
C6 C1 H1 118.4
C2 C1 H1 118.4
C3 C2 C1 120.0(3)
C3 C2 H2 120.0
C1 C2 H2 120.0
C2 C3 C4 118.9(3)
C2 C3 H3 120.5
C4 C3 H3 120.5
C5 C4 C3 119.9(3)
C5 C4 H4 120.1
C3 C4 H4 120.1
C4 C5 C6 123.3(3)
C4 C5 H5 118.4
C6 C5 H5 118.4
C1 C6 C5 114.8(3)
C1 C6 B1 125.2(2)
C5 C6 B1 120.0(2)
B1 C7 P1 115.07(19)
B1 C7 H7A 108.5
P1 C7 H7A 108.5
B1 C7 H7B 108.5
P1 C7 H7B 108.5
H7A C7 H7B 107.5
B1 C8 P2 114.14(18)
B1 C8 H8A 108.7
P2 C8 H8A 108.7
B1 C8 H8B 108.7
P2 C8 H8B 108.7
H8A C8 H8B 107.6
B1 C9 P3 112.75(18)
B1 C9 H9A 109.0
P3 C9 H9A 109.0
B1 C9 H9B 109.0
P3 C9 H9B 109.0
H9A C9 H9B 107.8
C11 C10 C15 118.2(3)
C11 C10 P1 123.4(2)
C15 C10 P1 118.4(2)
C12 C11 C10 121.4(3)
C12 C11 H11 119.3
C10 C11 H11 119.3
C11 C12 C13 119.7(3)
C11 C12 H12 120.2
C13 C12 H12 120.2
C14 C13 C12 119.7(3)
C14 C13 H13 120.2
C12 C13 H13 120.2
C13 C14 C15 120.4(3)
C13 C14 H14 119.8
C15 C14 H14 119.8
C14 C15 C10 120.6(3)
C14 C15 H15 119.7
C10 C15 H15 119.7
C17 C16 C21 117.1(3)
C17 C16 P1 121.9(2)
C21 C16 P1 121.0(2)
C18 C17 C16 121.3(3)
C18 C17 H17 119.3
C16 C17 H17 119.3
C19 C18 C17 120.4(3)
C19 C18 H18 119.8
C17 C18 H18 119.8
C20 C19 C18 119.4(3)
C20 C19 H19 120.3
C18 C19 H19 120.3
C19 C20 C21 120.4(3)
C19 C20 H20 119.8
C21 C20 H20 119.8
C20 C21 C16 121.3(3)
C20 C21 H21 119.3
C16 C21 H21 119.3
C27 C22 C23 118.5(3)
C27 C22 P2 119.8(2)
C23 C22 P2 121.6(2)
C24 C23 C22 120.5(3)
C24 C23 H23 119.8
C22 C23 H23 119.8
C25 C24 C23 120.8(3)
C25 C24 H24 119.6
C23 C24 H24 119.6
C26 C25 C24 119.1(3)
C26 C25 H25 120.4
C24 C25 H25 120.4
C25 C26 C27 120.8(3)
C25 C26 H26 119.6
C27 C26 H26 119.6
C22 C27 C26 120.3(3)
C22 C27 H27 119.9
C26 C27 H27 119.9
C29 C28 C33 118.2(3)
C29 C28 P2 121.0(2)
C33 C28 P2 120.7(2)
C28 C29 C30 121.1(3)
C28 C29 H29 119.4
C30 C29 H29 119.4
C31 C30 C29 119.8(3)
C31 C30 H30 120.1
C29 C30 H30 120.1
C32 C31 C30 119.9(3)
C32 C31 H31 120.0
C30 C31 H31 120.0
C31 C32 C33 120.6(3)
C31 C32 H32 119.7
C33 C32 H32 119.7
C32 C33 C28 120.2(3)
C32 C33 H33 119.9
C28 C33 H33 119.9
C35 C34 C39 118.0(2)
C35 C34 P3 122.1(2)
C39 C34 P3 119.9(2)
C36 C35 C34 120.4(3)
C36 C35 H35 119.8
C34 C35 H35 119.8
C37 C36 C35 121.0(3)
C37 C36 H36 119.5
C35 C36 H36 119.5
C38 C37 C36 119.2(3)
C38 C37 H37 120.4
C36 C37 H37 120.4
C37 C38 C39 120.1(3)
C37 C38 H38 119.9
C39 C38 H38 119.9
C38 C39 C34 121.2(3)
C38 C39 H39 119.4
C34 C39 H39 119.4
C41 C40 C45 118.6(3)
C41 C40 P3 120.0(2)
C45 C40 P3 120.3(2)
C42 C41 C40 121.4(3)
C42 C41 H41 119.3
C40 C41 H41 119.3
C41 C42 C43 119.4(3)
C41 C42 H42 120.3
C43 C42 H42 120.3
C44 C43 C42 119.9(3)
C44 C43 H43 120.1
C42 C43 H43 120.1
C43 C44 C45 120.6(3)
C43 C44 H44 119.7
C45 C44 H44 119.7
C44 C45 C40 120.1(3)
C44 C45 H45 119.9
C40 C45 H45 119.9
C48 C46 C47 115.0(3)
C48 C46 B2 122.6(3)
C47 C46 B2 122.4(3)
C51 C47 C46 122.6(3)
C51 C47 H47 118.7
C46 C47 H47 118.7
C49 C48 C46 123.0(3)
C49 C48 H48 118.5
C46 C48 H48 118.5
C50 C49 C48 120.0(4)
C50 C49 H49 120.0
C48 C49 H49 120.0
C51 C50 C49 119.2(3)
C51 C50 H50 120.4
C49 C50 H50 120.4
C50 C51 C47 120.3(3)
C50 C51 H51 119.9
C47 C51 H51 119.9
B2 C52 P4 116.42(18)
B2 C52 H52A 108.2
P4 C52 H52A 108.2
B2 C52 H52B 108.2
P4 C52 H52B 108.2
H52A C52 H52B 107.3
B2 C53 P5 114.25(18)
B2 C53 H53A 108.7
P5 C53 H53A 108.7
B2 C53 H53B 108.7
P5 C53 H53B 108.7
H53A C53 H53B 107.6
B2 C54 P6 117.88(18)
B2 C54 H54A 107.8
P6 C54 H54A 107.8
B2 C54 H54B 107.8
P6 C54 H54B 107.8
H54A C54 H54B 107.2
C56 C55 C60 118.3(3)
C56 C55 P4 121.0(2)
C60 C55 P4 120.5(2)
C55 C56 C57 120.3(3)
C55 C56 H56 119.8
C57 C56 H56 119.8
C58 C57 C56 120.1(3)
C58 C57 H57 120.0
C56 C57 H57 120.0
C59 C58 C57 119.8(3)
C59 C58 H58 120.1
C57 C58 H58 120.1
C58 C59 C60 120.6(3)
C58 C59 H59 119.7
C60 C59 H59 119.7
C59 C60 C55 120.8(3)
C59 C60 H60 119.6
C55 C60 H60 119.6
C62 C61 C66 118.2(2)
C62 C61 P4 123.0(2)
C66 C61 P4 118.7(2)
C63 C62 C61 121.5(3)
C63 C62 H62 119.2
C61 C62 H62 119.2
C64 C63 C62 119.8(3)
C64 C63 H63 120.1
C62 C63 H63 120.1
C63 C64 C65 119.2(3)
C63 C64 H64 120.4
C65 C64 H64 120.4
C66 C65 C64 120.9(3)
C66 C65 H65 119.6
C64 C65 H65 119.6
C65 C66 C61 120.4(3)
C65 C66 H66 119.8
C61 C66 H66 119.8
C72 C67 C68 118.3(2)
C72 C67 P5 122.6(2)
C68 C67 P5 118.9(2)
C69 C68 C67 121.0(3)
C69 C68 H68 119.5
C67 C68 H68 119.5
C68 C69 C70 120.0(3)
C68 C69 H69 120.0
C70 C69 H69 120.0
C71 C70 C69 119.7(3)
C71 C70 H70 120.2
C69 C70 H70 120.2
C70 C71 C72 120.5(3)
C70 C71 H71 119.8
C72 C71 H71 119.8
C67 C72 C71 120.5(3)
C67 C72 H72 119.8
C71 C72 H72 119.8
C78 C73 C74 118.0(3)
C78 C73 P5 123.9(2)
C74 C73 P5 118.0(2)
C75 C74 C73 120.7(3)
C75 C74 H74 119.6
C73 C74 H74 119.6
C76 C75 C74 120.7(3)
C76 C75 H75 119.7
C74 C75 H75 119.7
C75 C76 C77 119.2(3)
C75 C76 H76 120.4
C77 C76 H76 120.4
C76 C77 C78 120.6(3)
C76 C77 H77 119.7
C78 C77 H77 119.7
C77 C78 C73 120.8(3)
C77 C78 H78 119.6
C73 C78 H78 119.6
C80 C79 C84 118.5(3)
C80 C79 P6 122.0(2)
C84 C79 P6 119.2(2)
C79 C80 C81 120.7(3)
C79 C80 H80 119.6
C81 C80 H80 119.6
C82 C81 C80 120.2(3)
C82 C81 H81 119.9
C80 C81 H81 119.9
C83 C82 C81 119.7(3)
C83 C82 H82 120.2
C81 C82 H82 120.2
C82 C83 C84 120.3(3)
C82 C83 H83 119.8
C84 C83 H83 119.8
C83 C84 C79 120.5(3)
C83 C84 H84 119.7
C79 C84 H84 119.7
C86 C85 C90 119.0(3)
C86 C85 P6 118.0(2)
C90 C85 P6 122.7(2)
C87 C86 C85 120.5(3)
C87 C86 H86 119.8
C85 C86 H86 119.8
C88 C87 C86 119.7(3)
C88 C87 H87 120.1
C86 C87 H87 120.1
C89 C88 C87 120.4(3)
C89 C88 H88 119.8
C87 C88 H88 119.8
C88 C89 C90 119.9(3)
C88 C89 H89 120.1
C90 C89 H89 120.1
C89 C90 C85 120.5(3)
C89 C90 H90 119.8
C85 C90 H90 119.8
O1 C91 C92 107.3(3)
O1 C91 H91A 110.3
C92 C91 H91A 110.3
O1 C91 H91B 110.3
C92 C91 H91B 110.3
H91A C91 H91B 108.5
C93 C92 C91 103.7(4)
C93 C92 H92A 111.0
C91 C92 H92A 111.0
C93 C92 H92B 111.0
C91 C92 H92B 111.0
H92A C92 H92B 109.0
C92 C93 C94 101.7(4)
C92 C93 H93A 111.4
C94 C93 H93A 111.4
C92 C93 H93B 111.4
C94 C93 H93B 111.4
H93A C93 H93B 109.3
O1 C94 C93 104.6(3)
O1 C94 H94A 110.8
C93 C94 H94A 110.8
O1 C94 H94B 110.8
C93 C94 H94B 110.8
H94A C94 H94B 108.9
O3 C99 C100 107.4(4)
O3 C99 H99A 110.2
C100 C99 H99A 110.2
O3 C99 H99B 110.2
C100 C99 H99B 110.2
H99A C99 H99B 108.5
C99 C100 C101 104.5(4)
C99 C100 H10A 110.9
C101 C100 H10A 110.9
C99 C100 H10B 110.9
C101 C100 H10B 110.9
H10A C100 H10B 108.9
C102 C101 C100 102.2(4)
C102 C101 H10C 111.3
C100 C101 H10C 111.3
C102 C101 H10D 111.3
C100 C101 H10D 111.3
H10C C101 H10D 109.2
O3 C102 C101 104.9(4)
O3 C102 H10E 110.8
C101 C102 H10E 110.8
O3 C102 H10F 110.8
C101 C102 H10F 110.8
H10E C102 H10F 108.8
C6 B1 C9 113.0(2)
C6 B1 C7 106.2(2)
C9 B1 C7 111.2(2)
C6 B1 C8 109.0(2)
C9 B1 C8 107.3(2)
C7 B1 C8 110.1(2)
C46 B2 C52 110.3(2)
C46 B2 C54 108.1(2)
C52 B2 C54 110.7(2)
C46 B2 C53 108.9(2)
C52 B2 C53 108.7(2)
C54 B2 C53 110.1(2)
C95 O2 C98 103.5(11)
O2 C95 C96 112.1(12)
O2 C95 H95A 109.2
C96 C95 H95A 109.2
O2 C95 H95B 109.2
C96 C95 H95B 109.2
H95A C95 H95B 107.9
C95 C96 C97 101.4(12)
C95 C96 H96A 111.5
C97 C96 H96A 111.5
C95 C96 H96B 111.5
C97 C96 H96B 111.5
H96A C96 H96B 109.3
C98 C97 C96 99.9(11)
C98 C97 H97A 111.8
C96 C97 H97A 111.8
C98 C97 H97B 111.8
C96 C97 H97B 111.8
H97A C97 H97B 109.5
O2 C98 C97 109.7(10)
O2 C98 H98A 109.7
C97 C98 H98A 109.7
O2 C98 H98B 109.7
C97 C98 H98B 109.7
H98A C98 H98B 108.2
C95A O2A C98A 106.8(8)
O2A C95A C96A 106.6(7)
O2A C95A H95C 110.4
C96A C95A H95C 110.4
O2A C95A H95D 110.4
C96A C95A H95D 110.4
H95C C95A H95D 108.6
C95A C96A C97A 100.6(7)
C95A C96A H96C 111.6
C97A C96A H96C 111.6
C95A C96A H96D 111.6
C97A C96A H96D 111.6
H96C C96A H96D 109.4
C98A C97A C96A 102.8(7)
C98A C97A H97C 111.2
C96A C97A H97C 111.2
C98A C97A H97D 111.2
C96A C97A H97D 111.2
H97C C97A H97D 109.1
O2A C98A C97A 109.2(8)
O2A C98A H98C 109.8
C97A C98A H98C 109.8
O2A C98A H98D 109.8
C97A C98A H98D 109.8
H98C C98A H98D 108.3

loop_
_geom_bond_atom_site_label_1
_geom_bond_atom_site_label_2
_geom_bond_distance
Fe1 N1 1.777(2)
Fe1 P6 2.2539(8)
Fe1 P4 2.2975(8)
Fe1 P5 2.3027(8)
Fe1 Fe2 2.5596(6)
Fe1 H1FE 1.68(3)
Fe2 N1 1.783(3)
Fe2 P1 2.2799(8)
Fe2 P3 2.2930(8)
Fe2 P2 2.3151(8)
Fe2 H1FE 1.64(3)
P1 C7 1.808(3)
P1 C10 1.836(3)
P1 C16 1.850(3)
P2 C8 1.815(3)
P2 C22 1.841(3)
P2 C28 1.847(3)
P3 C9 1.819(3)
P3 C40 1.839(3)
P3 C34 1.843(3)
P4 C52 1.820(3)
P4 C61 1.840(3)
P4 C55 1.843(3)
P5 C53 1.830(3)
P5 C73 1.843(3)
P5 C67 1.852(3)
P6 C54 1.827(3)
P6 C85 1.839(3)
P6 C79 1.844(3)
O1 C94 1.427(5)
O1 C91 1.432(5)
O3 C99 1.408(6)
O3 C102 1.415(6)
N1 H1N 0.888(18)
C1 C6 1.394(4)
C1 C2 1.401(4)
C1 H1 0.9500
C2 C3 1.373(4)
C2 H2 0.9500
C3 C4 1.394(4)
C3 H3 0.9500
C4 C5 1.387(4)
C4 H4 0.9500
C5 C6 1.399(4)
C5 H5 0.9500
C6 B1 1.639(4)
C7 B1 1.659(4)
C7 H7A 0.9900
C7 H7B 0.9900
C8 B1 1.662(4)
C8 H8A 0.9900
C8 H8B 0.9900
C9 B1 1.652(4)
C9 H9A 0.9900
C9 H9B 0.9900
C10 C11 1.391(4)
C10 C15 1.399(4)
C11 C12 1.385(4)
C11 H11 0.9500
C12 C13 1.396(4)
C12 H12 0.9500
C13 C14 1.379(4)
C13 H13 0.9500
C14 C15 1.390(4)
C14 H14 0.9500
C15 H15 0.9500
C16 C17 1.391(4)
C16 C21 1.400(4)
C17 C18 1.388(4)
C17 H17 0.9500
C18 C19 1.376(5)
C18 H18 0.9500
C19 C20 1.374(5)
C19 H19 0.9500
C20 C21 1.385(4)
C20 H20 0.9500
C21 H21 0.9500
C22 C27 1.387(4)
C22 C23 1.396(4)
C23 C24 1.392(4)
C23 H23 0.9500
C24 C25 1.379(5)
C24 H24 0.9500
C25 C26 1.374(5)
C25 H25 0.9500
C26 C27 1.403(4)
C26 H26 0.9500
C27 H27 0.9500
C28 C29 1.388(4)
C28 C33 1.401(4)
C29 C30 1.388(4)
C29 H29 0.9500
C30 C31 1.384(4)
C30 H30 0.9500
C31 C32 1.371(4)
C31 H31 0.9500
C32 C33 1.392(4)
C32 H32 0.9500
C33 H33 0.9500
C34 C35 1.395(4)
C34 C39 1.400(4)
C35 C36 1.390(4)
C35 H35 0.9500
C36 C37 1.385(4)
C36 H36 0.9500
C37 C38 1.384(4)
C37 H37 0.9500
C38 C39 1.389(4)
C38 H38 0.9500
C39 H39 0.9500
C40 C41 1.391(4)
C40 C45 1.395(4)
C41 C42 1.383(4)
C41 H41 0.9500
C42 C43 1.394(5)
C42 H42 0.9500
C43 C44 1.375(5)
C43 H43 0.9500
C44 C45 1.391(4)
C44 H44 0.9500
C45 H45 0.9500
C46 C48 1.394(4)
C46 C47 1.401(4)
C46 B2 1.638(4)
C47 C51 1.393(5)
C47 H47 0.9500
C48 C49 1.392(5)
C48 H48 0.9500
C49 C50 1.380(6)
C49 H49 0.9500
C50 C51 1.370(6)
C50 H50 0.9500
C51 H51 0.9500
C52 B2 1.648(4)
C52 H52A 0.9900
C52 H52B 0.9900
C53 B2 1.656(4)
C53 H53A 0.9900
C53 H53B 0.9900
C54 B2 1.651(4)
C54 H54A 0.9900
C54 H54B 0.9900
C55 C56 1.396(4)
C55 C60 1.398(4)
C56 C57 1.400(4)
C56 H56 0.9500
C57 C58 1.385(4)
C57 H57 0.9500
C58 C59 1.375(5)
C58 H58 0.9500
C59 C60 1.384(4)
C59 H59 0.9500
C60 H60 0.9500
C61 C62 1.388(4)
C61 C66 1.397(4)
C62 C63 1.388(4)
C62 H62 0.9500
C63 C64 1.384(4)
C63 H63 0.9500
C64 C65 1.390(4)
C64 H64 0.9500
C65 C66 1.381(4)
C65 H65 0.9500
C66 H66 0.9500
C67 C72 1.384(4)
C67 C68 1.408(4)
C68 C69 1.384(4)
C68 H68 0.9500
C69 C70 1.387(4)
C69 H69 0.9500
C70 C71 1.381(4)
C70 H70 0.9500
C71 C72 1.400(4)
C71 H71 0.9500
C72 H72 0.9500
C73 C78 1.394(4)
C73 C74 1.405(4)
C74 C75 1.388(4)
C74 H74 0.9500
C75 C76 1.382(4)
C75 H75 0.9500
C76 C77 1.387(5)
C76 H76 0.9500
C77 C78 1.390(4)
C77 H77 0.9500
C78 H78 0.9500
C79 C80 1.379(4)
C79 C84 1.401(4)
C80 C81 1.392(4)
C80 H80 0.9500
C81 C82 1.381(5)
C81 H81 0.9500
C82 C83 1.376(5)
C82 H82 0.9500
C83 C84 1.386(4)
C83 H83 0.9500
C84 H84 0.9500
C85 C86 1.394(4)
C85 C90 1.396(4)
C86 C87 1.388(4)
C86 H86 0.9500
C87 C88 1.388(4)
C87 H87 0.9500
C88 C89 1.383(4)
C88 H88 0.9500
C89 C90 1.386(4)
C89 H89 0.9500
C90 H90 0.9500
C91 C92 1.514(6)
C91 H91A 0.9900
C91 H91B 0.9900
C92 C93 1.495(7)
C92 H92A 0.9900
C92 H92B 0.9900
C93 C94 1.519(6)
C93 H93A 0.9900
C93 H93B 0.9900
C94 H94A 0.9900
C94 H94B 0.9900
C99 C100 1.483(7)
C99 H99A 0.9900
C99 H99B 0.9900
C100 C101 1.525(7)
C100 H10A 0.9900
C100 H10B 0.9900
C101 C102 1.474(7)
C101 H10C 0.9900
C101 H10D 0.9900
C102 H10E 0.9900
C102 H10F 0.9900
O2 C95 1.390(14)
O2 C98 1.399(12)
C95 C96 1.444(15)
C95 H95A 0.9900
C95 H95B 0.9900
C96 C97 1.483(18)
C96 H96A 0.9900
C96 H96B 0.9900
C97 C98 1.474(13)
C97 H97A 0.9900
C97 H97B 0.9900
C98 H98A 0.9900
C98 H98B 0.9900
O2A C95A 1.358(9)
O2A C98A 1.401(10)
C95A C96A 1.489(10)
C95A H95C 0.9900
C95A H95D 0.9900
C96A C97A 1.492(13)
C96A H96C 0.9900
C96A H96D 0.9900
C97A C98A 1.467(12)
C97A H97C 0.9900
C97A H97D 0.9900
C98A H98C 0.9900
C98A H98D 0.9900
